data_4075730
loop_
_publ_author_name
'Liang, Lan-Chang'
'Chien, Pin-Shu'
'Huang, Mei-Hui'

_publ_section_title
;
 Catalytic Suzuki Coupling Reactions by Amido Phosphine Complexes of
 Palladium
;
_journal_issue 3
_journal_name_full Organometallics
_journal_page_first 353
_journal_paper_doi 10.1021/om0492395
_journal_volume 24
_journal_year 2005
_chemical_formula_moiety 'C50 H60 Cl1 N1 O1 P2 Pd1'
_chemical_formula_sum 'C50 H68 Cl N O P2 Pd'
_chemical_formula_weight 902.84
_chemical_name_systematic
;
 ?
;
_space_group_IT_number 2
_symmetry_cell_setting triclinic
_symmetry_space_group_name_Hall '-P 1'
_symmetry_space_group_name_H-M 'P -1'
_atom_sites_solution_hydrogens geom
_atom_sites_solution_primary direct
_atom_sites_solution_secondary difmap
_audit_creation_method SHELXL-97
_cell_angle_alpha 71.3020(10)
_cell_angle_beta 87.0860(10)
_cell_angle_gamma 70.0730(10)
_cell_formula_units_Z 2
_cell_length_a 10.2600(2)
_cell_length_b 12.8040(2)
_cell_length_c 19.6340(3)
_cell_measurement_reflns_used 57283
_cell_measurement_temperature 293(2)
_cell_measurement_theta_max 25.028
_cell_measurement_theta_min 2.037
_cell_volume 2291.94(7)
_computing_cell_refinement 'HKL Scalepack (Otwinowski & Minor 1997)'
_computing_data_collection 'Collect (Nonius BV, 1997-2000)'
_computing_data_reduction 'HKL Denzo and Scalepack (Otwinowski & Minor 19'
_computing_molecular_graphics 'Ortep-3 for Windows (Farrugia, 1997)'
_computing_publication_material 'WinGX publication routines (Farrugia, 1999)'
_computing_structure_refinement 'SHELXL-97 (Sheldrick, 1997)'
_computing_structure_solution 'SHELXS-97 (Sheldrick, 1997)'
_diffrn_ambient_temperature 293(2)
_diffrn_measured_fraction_theta_full 0.990
_diffrn_measured_fraction_theta_max 0.990
_diffrn_measurement_device_type KappaCCD
_diffrn_measurement_method 'CCD rotation images, thick slices'
_diffrn_radiation_monochromator graphite
_diffrn_radiation_source 'fine-focus sealed tube'
_diffrn_radiation_type MoK\a
_diffrn_radiation_wavelength 0.71073
_diffrn_reflns_av_R_equivalents 0.0516
_diffrn_reflns_av_sigmaI/netI 0.0440
_diffrn_reflns_limit_h_max 12
_diffrn_reflns_limit_h_min -12
_diffrn_reflns_limit_k_max 15
_diffrn_reflns_limit_k_min -14
_diffrn_reflns_limit_l_max 23
_diffrn_reflns_limit_l_min -23
_diffrn_reflns_number 28649
_diffrn_reflns_theta_full 25.10
_diffrn_reflns_theta_max 25.10
_diffrn_reflns_theta_min 2.12
_exptl_absorpt_coefficient_mu 0.570
_exptl_absorpt_correction_T_max 0.9168
_exptl_absorpt_correction_T_min 0.8296
_exptl_absorpt_correction_type multi-scan
_exptl_absorpt_process_details
;
 ?
;
_exptl_crystal_colour brown
_exptl_crystal_density_diffrn 1.308
_exptl_crystal_density_method 'not measured'
_exptl_crystal_description prism
_exptl_crystal_F_000 952
_exptl_crystal_size_max 0.3
_exptl_crystal_size_mid 0.25
_exptl_crystal_size_min 0.1
_refine_diff_density_max 0.829
_refine_diff_density_min -1.160
_refine_diff_density_rms 0.291
_refine_ls_extinction_coef 0.0312(13)
_refine_ls_extinction_expression Fc^*^=kFc[1+0.001xFc^2^\l^3^/sin(2\q)]^-1/4^
_refine_ls_extinction_method SHELXL
_refine_ls_goodness_of_fit_ref 1.259
_refine_ls_hydrogen_treatment mixed
_refine_ls_matrix_type full
_refine_ls_number_parameters 506
_refine_ls_number_reflns 8076
_refine_ls_number_restraints 0
_refine_ls_restrained_S_all 1.259
_refine_ls_R_factor_all 0.0506
_refine_ls_R_factor_gt 0.0386
_refine_ls_shift/su_max 0.002
_refine_ls_shift/su_mean 0.000
_refine_ls_structure_factor_coef Fsqd
_refine_ls_weighting_details 'calc w=1/[\s^2^(Fo^2^)+(0.0705P)^2^+0.4387P] where P=(Fo^2^+2Fc^2^)/3'
_refine_ls_weighting_scheme calc
_refine_ls_wR_factor_gt 0.1009
_refine_ls_wR_factor_ref 0.1267
_reflns_number_gt 7125
_reflns_number_total 8076
_reflns_threshold_expression >2sigma(I)
_cod_data_source_file om0492395si20041002_070617.cif
_cod_data_source_block '[NP]PdCl(PCy3)'
_cod_database_code 4075730

loop_
_symmetry_equiv_pos_as_xyz
'x, y, z'
'-x, -y, -z'

loop_
_atom_site_label
_atom_site_type_symbol
_atom_site_fract_x
_atom_site_fract_y
_atom_site_fract_z
_atom_site_U_iso_or_equiv
_atom_site_adp_type
_atom_site_occupancy
_atom_site_symmetry_multiplicity
_atom_site_calc_flag
_atom_site_refinement_flags
Pd1 Pd 0.20215(2) 0.718269(17) 0.232801(11) 0.01417(12) Uani 1 1 d .
Cl1 Cl -0.01362(7) 0.68899(6) 0.24513(4) 0.01870(18) Uani 1 1 d .
P1 P 0.39141(8) 0.77263(6) 0.21981(4) 0.01495(19) Uani 1 1 d .
P2 P 0.30372(8) 0.52404(6) 0.23849(4) 0.01602(19) Uani 1 1 d .
O1 O 0.5138(3) 0.0796(2) 0.43310(14) 0.0394(6) Uani 1 1 d .
N1 N 0.1023(2) 0.8944(2) 0.22212(13) 0.0151(5) Uani 1 1 d .
C1 C -0.0392(3) 0.9388(2) 0.23771(16) 0.0179(7) Uani 1 1 d .
C2 C -0.1449(3) 0.9830(2) 0.18232(17) 0.0196(7) Uani 1 1 d .
C3 C -0.1122(3) 0.9771(3) 0.10696(17) 0.0224(7) Uani 1 1 d .
H3 H -0.0177 0.9255 0.1104 0.027 Uiso 1 1 d R
C4 C -0.1266(4) 1.0978(3) 0.0541(2) 0.0338(8) Uani 1 1 d .
H4A H -0.1047 1.0913 0.0071 0.041 Uiso 1 1 d R
H4B H -0.0638 1.1278 0.0697 0.041 Uiso 1 1 d R
H4C H -0.2202 1.1502 0.0520 0.041 Uiso 1 1 d R
C5 C -0.2007(4) 0.9214(3) 0.08022(19) 0.0312(8) Uani 1 1 d .
H5A H -0.1771 0.9189 0.0327 0.037 Uiso 1 1 d R
H5B H -0.2967 0.9683 0.0790 0.037 Uiso 1 1 d R
H5C H -0.1853 0.8431 0.1122 0.037 Uiso 1 1 d R
C6 C -0.2809(3) 1.0321(3) 0.19836(18) 0.0215(7) Uani 1 1 d .
H6 H -0.3546 1.0659 0.1612 0.026 Uiso 1 1 d R
C7 C -0.3138(3) 1.0339(3) 0.26739(19) 0.0255(7) Uani 1 1 d .
H7 H -0.4086 1.0680 0.2773 0.031 Uiso 1 1 d R
C8 C -0.2092(3) 0.9873(3) 0.32157(18) 0.0239(7) Uani 1 1 d .
H8 H -0.2316 0.9866 0.3698 0.029 Uiso 1 1 d R
C9 C -0.0703(3) 0.9405(3) 0.30784(17) 0.0200(7) Uani 1 1 d .
C10 C 0.0432(3) 0.8880(3) 0.36819(17) 0.0226(7) Uani 1 1 d .
H10 H 0.1295 0.8816 0.3455 0.027 Uiso 1 1 d R
C11 C 0.0478(4) 0.7661(3) 0.41369(18) 0.0309(8) Uani 1 1 d .
H11A H 0.1206 0.7334 0.4512 0.037 Uiso 1 1 d R
H11B H 0.0643 0.7161 0.3844 0.037 Uiso 1 1 d R
H11C H -0.0399 0.7721 0.4347 0.037 Uiso 1 1 d R
C12 C 0.0309(4) 0.9650(3) 0.4152(2) 0.0345(9) Uani 1 1 d .
H12A H 0.1056 0.9276 0.4520 0.041 Uiso 1 1 d R
H12B H -0.0563 0.9760 0.4372 0.041 Uiso 1 1 d R
H12C H 0.0351 1.0398 0.3860 0.041 Uiso 1 1 d R
C13 C 0.1720(3) 0.9710(3) 0.20488(16) 0.0163(6) Uani 1 1 d .
C14 C 0.1104(3) 1.0933(3) 0.19393(17) 0.0200(7) Uani 1 1 d .
H14 H 0.0132 1.1257 0.2004 0.024 Uiso 1 1 d R
C15 C 0.1886(3) 1.1657(3) 0.17469(17) 0.0212(7) Uani 1 1 d .
H15 H 0.1454 1.2483 0.1669 0.025 Uiso 1 1 d R
C16 C 0.3306(3) 1.1232(3) 0.16558(17) 0.0226(7) Uani 1 1 d .
H16 H 0.3824 1.1758 0.1522 0.027 Uiso 1 1 d R
C17 C 0.3937(3) 1.0042(3) 0.17724(17) 0.0208(7) Uani 1 1 d .
H17 H 0.4912 0.9725 0.1712 0.025 Uiso 1 1 d R
C18 C 0.3162(3) 0.9299(3) 0.19678(16) 0.0168(6) Uani 1 1 d .
C19 C 0.5000(3) 0.7245(3) 0.30266(16) 0.0185(7) Uani 1 1 d .
C20 C 0.4452(3) 0.6831(3) 0.36836(17) 0.0218(7) Uani 1 1 d .
H20 H 0.3544 0.6773 0.3683 0.026 Uiso 1 1 d R
C21 C 0.5213(4) 0.6525(3) 0.43249(18) 0.0297(8) Uani 1 1 d .
H21 H 0.4837 0.6244 0.4777 0.036 Uiso 1 1 d R
C22 C 0.6527(4) 0.6617(3) 0.43119(19) 0.0334(8) Uani 1 1 d .
H22 H 0.7070 0.6379 0.4754 0.040 Uiso 1 1 d R
C23 C 0.7061(4) 0.7049(3) 0.36667(19) 0.0280(8) Uani 1 1 d .
H23 H 0.7957 0.7134 0.3660 0.034 Uiso 1 1 d R
C24 C 0.6298(3) 0.7374(3) 0.30215(18) 0.0233(7) Uani 1 1 d .
H24 H 0.6663 0.7678 0.2570 0.028 Uiso 1 1 d R
C25 C 0.5089(3) 0.7494(3) 0.14901(16) 0.0176(6) Uani 1 1 d .
C26 C 0.6427(3) 0.6643(3) 0.16128(17) 0.0196(7) Uani 1 1 d .
H26 H 0.6782 0.6158 0.2096 0.023 Uiso 1 1 d R
C27 C 0.7238(3) 0.6508(3) 0.10462(18) 0.0256(7) Uani 1 1 d .
H27 H 0.8141 0.5911 0.1137 0.031 Uiso 1 1 d R
C28 C 0.6752(4) 0.7218(3) 0.03453(19) 0.0286(8) Uani 1 1 d .
H28 H 0.7331 0.7128 -0.0046 0.034 Uiso 1 1 d R
C29 C 0.5435(3) 0.8060(3) 0.02171(17) 0.0267(8) Uani 1 1 d .
H29 H 0.5097 0.8555 -0.0266 0.032 Uiso 1 1 d R
C30 C 0.4606(3) 0.8198(3) 0.07830(16) 0.0209(7) Uani 1 1 d .
H30 H 0.3690 0.8778 0.0690 0.025 Uiso 1 1 d R
C31 C 0.4937(3) 0.4548(3) 0.26287(18) 0.0225(7) Uani 1 1 d .
H31 H 0.5298 0.5170 0.2409 0.027 Uiso 1 1 d R
C32 C 0.5253(3) 0.4129(3) 0.34484(18) 0.0246(7) Uani 1 1 d .
H32A H 0.4746 0.4747 0.3637 0.030 Uiso 1 1 d R
H32B H 0.4972 0.3460 0.3664 0.030 Uiso 1 1 d R
C33 C 0.6808(3) 0.3776(3) 0.3634(2) 0.0335(9) Uani 1 1 d .
H33A H 0.7096 0.4445 0.3433 0.040 Uiso 1 1 d R
H33B H 0.6973 0.3496 0.4149 0.040 Uiso 1 1 d R
C34 C 0.7626(3) 0.2802(3) 0.3331(2) 0.0383(10) Uani 1 1 d .
H34A H 0.8603 0.2619 0.3422 0.046 Uiso 1 1 d R
H34B H 0.7385 0.2113 0.3557 0.046 Uiso 1 1 d R
C35 C 0.7320(3) 0.3165(3) 0.2520(2) 0.0351(9) Uani 1 1 d .
H35A H 0.7636 0.3809 0.2283 0.042 Uiso 1 1 d R
H35B H 0.7789 0.2519 0.2348 0.042 Uiso 1 1 d R
C36 C 0.5758(3) 0.3566(3) 0.23220(19) 0.0270(8) Uani 1 1 d .
H36A H 0.5434 0.2915 0.2511 0.032 Uiso 1 1 d R
H36B H 0.5603 0.3863 0.1807 0.032 Uiso 1 1 d R
C37 C 0.2795(3) 0.5087(3) 0.14966(16) 0.0195(7) Uani 1 1 d .
H37 H 0.3314 0.4288 0.1532 0.023 Uiso 1 1 d R
C38 C 0.3360(3) 0.5902(3) 0.08921(17) 0.0215(7) Uani 1 1 d .
H38A H 0.2835 0.6702 0.0853 0.026 Uiso 1 1 d R
H38B H 0.4321 0.5741 0.1010 0.026 Uiso 1 1 d R
C39 C 0.3213(3) 0.5712(3) 0.01708(18) 0.0266(7) Uani 1 1 d .
H39A H 0.3507 0.6262 -0.0206 0.032 Uiso 1 1 d R
H39B H 0.3783 0.4927 0.0201 0.032 Uiso 1 1 d R
C40 C 0.1712(4) 0.5895(3) -0.00250(18) 0.0283(8) Uani 1 1 d .
H40A H 0.1144 0.6702 -0.0116 0.034 Uiso 1 1 d R
H40B H 0.1686 0.5683 -0.0450 0.034 Uiso 1 1 d R
C41 C 0.1143(4) 0.5115(3) 0.05792(18) 0.0268(8) Uani 1 1 d .
H41A H 0.0175 0.5299 0.0463 0.032 Uiso 1 1 d R
H41B H 0.1635 0.4302 0.0638 0.032 Uiso 1 1 d R
C42 C 0.1272(3) 0.5313(3) 0.12948(17) 0.0230(7) Uani 1 1 d .
H42A H 0.0936 0.4784 0.1663 0.028 Uiso 1 1 d R
H42B H 0.0726 0.6108 0.1257 0.028 Uiso 1 1 d R
C43 C 0.2147(3) 0.4293(3) 0.29830(16) 0.0179(6) Uani 1 1 d .
H43 H 0.1229 0.4645 0.2750 0.022 Uiso 1 1 d R
C44 C 0.2705(3) 0.2994(3) 0.30307(17) 0.0214(7) Uani 1 1 d .
H44A H 0.2865 0.2935 0.2556 0.026 Uiso 1 1 d R
H44B H 0.3564 0.2616 0.3322 0.026 Uiso 1 1 d R
C45 C 0.1659(3) 0.2415(3) 0.33844(17) 0.0246(7) Uani 1 1 d .
H45A H 0.0815 0.2782 0.3080 0.029 Uiso 1 1 d R
H45B H 0.2018 0.1593 0.3440 0.029 Uiso 1 1 d R
C46 C 0.1323(4) 0.2559(3) 0.41198(18) 0.0272(8) Uani 1 1 d .
H46A H 0.0599 0.2251 0.4307 0.033 Uiso 1 1 d R
H46B H 0.2142 0.2138 0.4441 0.033 Uiso 1 1 d R
C47 C 0.0848(3) 0.3845(3) 0.40819(17) 0.0241(7) Uani 1 1 d .
H47A H -0.0015 0.4266 0.3796 0.029 Uiso 1 1 d R
H47B H 0.0720 0.3898 0.4559 0.029 Uiso 1 1 d R
C48 C 0.1914(3) 0.4405(3) 0.37367(16) 0.0212(7) Uani 1 1 d .
H48A H 0.2776 0.4002 0.4025 0.025 Uiso 1 1 d R
H48B H 0.1590 0.5218 0.3704 0.025 Uiso 1 1 d R
C49 C 0.4964(4) -0.0282(3) 0.4376(2) 0.0415(10) Uani 1 1 d .
H49A H 0.4454 -0.0187 0.3951 0.050 Uiso 1 1 d R
H49B H 0.5854 -0.0887 0.4425 0.050 Uiso 1 1 d R
C50 C 0.5823(4) 0.0672(3) 0.4979(2) 0.0400(9) Uani 1 1 d .
H50A H 0.6750 0.0116 0.5036 0.048 Uiso 1 1 d R
H50B H 0.5860 0.1423 0.4953 0.048 Uiso 1 1 d R

loop_
_atom_site_aniso_label
_atom_site_aniso_U_11
_atom_site_aniso_U_22
_atom_site_aniso_U_33
_atom_site_aniso_U_23
_atom_site_aniso_U_13
_atom_site_aniso_U_12
Pd1 0.01303(16) 0.01397(16) 0.01610(16) -0.00454(10) 0.00170(10) -0.00575(10)
Cl1 0.0147(4) 0.0180(4) 0.0248(4) -0.0068(3) 0.0029(3) -0.0077(3)
P1 0.0138(4) 0.0162(4) 0.0160(4) -0.0046(3) 0.0020(3) -0.0072(3)
P2 0.0156(4) 0.0142(4) 0.0183(4) -0.0047(3) 0.0009(3) -0.0057(3)
O1 0.0359(15) 0.0325(14) 0.0363(15) 0.0013(11) 0.0078(12) -0.0075(12)
N1 0.0121(12) 0.0131(12) 0.0198(14) -0.0055(10) 0.0031(10) -0.0042(10)
C1 0.0171(16) 0.0134(14) 0.0241(17) -0.0058(13) 0.0040(13) -0.0069(12)
C2 0.0197(16) 0.0129(14) 0.0258(18) -0.0028(13) 0.0010(13) -0.0086(12)
C3 0.0197(16) 0.0210(16) 0.0219(17) -0.0042(13) -0.0003(13) -0.0038(13)
C4 0.038(2) 0.0329(19) 0.030(2) -0.0041(16) 0.0015(16) -0.0173(17)
C5 0.038(2) 0.0299(18) 0.0273(19) -0.0083(15) 0.0001(16) -0.0137(16)
C6 0.0175(16) 0.0171(15) 0.0297(18) -0.0064(14) -0.0016(13) -0.0063(13)
C7 0.0168(16) 0.0205(16) 0.041(2) -0.0133(15) 0.0088(14) -0.0064(13)
C8 0.0250(17) 0.0244(17) 0.0277(18) -0.0127(14) 0.0101(14) -0.0123(14)
C9 0.0180(16) 0.0187(15) 0.0261(18) -0.0083(13) 0.0051(13) -0.0092(13)
C10 0.0219(17) 0.0282(17) 0.0210(17) -0.0106(14) 0.0074(13) -0.0111(14)
C11 0.039(2) 0.0290(18) 0.0240(19) -0.0060(15) -0.0016(16) -0.0128(16)
C12 0.034(2) 0.036(2) 0.041(2) -0.0199(18) -0.0016(17) -0.0144(17)
C13 0.0178(15) 0.0192(15) 0.0137(15) -0.0062(12) 0.0014(12) -0.0079(13)
C14 0.0151(15) 0.0205(16) 0.0259(17) -0.0101(14) 0.0032(13) -0.0057(13)
C15 0.0255(17) 0.0166(15) 0.0230(17) -0.0078(13) 0.0017(13) -0.0078(13)
C16 0.0246(17) 0.0221(16) 0.0261(18) -0.0078(14) 0.0056(14) -0.0147(14)
C17 0.0174(16) 0.0244(16) 0.0227(17) -0.0090(14) 0.0045(13) -0.0089(13)
C18 0.0173(15) 0.0166(15) 0.0168(16) -0.0052(12) 0.0018(12) -0.0065(12)
C19 0.0212(16) 0.0175(15) 0.0170(16) -0.0050(13) -0.0001(13) -0.0074(13)
C20 0.0248(17) 0.0201(16) 0.0220(17) -0.0076(13) 0.0052(13) -0.0092(13)
C21 0.036(2) 0.0344(19) 0.0175(17) -0.0057(15) 0.0053(15) -0.0133(16)
C22 0.035(2) 0.040(2) 0.0243(19) -0.0085(16) -0.0051(16) -0.0133(17)
C23 0.0247(18) 0.0361(19) 0.0282(19) -0.0138(16) -0.0013(15) -0.0127(15)
C24 0.0224(17) 0.0255(16) 0.0233(17) -0.0085(14) 0.0005(13) -0.0092(14)
C25 0.0187(16) 0.0196(15) 0.0196(16) -0.0085(13) 0.0044(12) -0.0111(13)
C26 0.0195(16) 0.0178(15) 0.0225(17) -0.0068(13) 0.0026(13) -0.0077(13)
C27 0.0188(17) 0.0250(17) 0.036(2) -0.0165(15) 0.0050(14) -0.0056(14)
C28 0.0311(19) 0.0355(19) 0.0265(19) -0.0185(16) 0.0131(15) -0.0142(16)
C29 0.0319(19) 0.0313(18) 0.0185(17) -0.0081(14) 0.0041(14) -0.0130(16)
C30 0.0183(16) 0.0240(16) 0.0214(17) -0.0079(14) 0.0005(13) -0.0078(13)
C31 0.0159(16) 0.0186(16) 0.0310(19) -0.0047(14) -0.0006(14) -0.0064(13)
C32 0.0204(17) 0.0197(16) 0.0311(19) -0.0050(14) -0.0076(14) -0.0053(13)
C33 0.0226(18) 0.0279(18) 0.046(2) -0.0033(17) -0.0109(16) -0.0105(15)
C34 0.0157(17) 0.0271(19) 0.060(3) -0.0014(18) -0.0048(17) -0.0034(15)
C35 0.0194(18) 0.0241(18) 0.056(3) -0.0093(17) 0.0077(17) -0.0048(15)
C36 0.0194(17) 0.0215(16) 0.038(2) -0.0099(15) 0.0062(15) -0.0048(13)
C37 0.0204(16) 0.0193(15) 0.0210(17) -0.0093(13) 0.0020(13) -0.0070(13)
C38 0.0219(17) 0.0217(16) 0.0213(17) -0.0054(13) 0.0028(13) -0.0098(13)
C39 0.0316(19) 0.0306(18) 0.0222(18) -0.0097(15) 0.0087(15) -0.0160(15)
C40 0.034(2) 0.0303(18) 0.0236(18) -0.0105(15) 0.0025(15) -0.0136(16)
C41 0.0252(18) 0.0354(19) 0.0276(19) -0.0158(16) 0.0031(14) -0.0151(15)
C42 0.0204(16) 0.0298(17) 0.0242(18) -0.0116(14) 0.0034(13) -0.0128(14)
C43 0.0187(15) 0.0157(15) 0.0182(16) -0.0024(12) 0.0006(13) -0.0071(12)
C44 0.0224(17) 0.0190(16) 0.0227(17) -0.0065(13) 0.0017(13) -0.0072(13)
C45 0.0292(18) 0.0188(16) 0.0278(18) -0.0068(14) 0.0023(14) -0.0116(14)
C46 0.0288(18) 0.0271(17) 0.0284(19) -0.0047(15) 0.0036(15) -0.0170(15)
C47 0.0253(17) 0.0281(17) 0.0181(17) -0.0045(14) 0.0033(14) -0.0112(14)
C48 0.0239(17) 0.0191(15) 0.0197(17) -0.0049(13) -0.0007(13) -0.0073(13)
C49 0.035(2) 0.042(2) 0.039(2) -0.0086(18) 0.0077(18) -0.0090(18)
C50 0.031(2) 0.031(2) 0.046(2) -0.0021(18) 0.0072(18) -0.0068(16)

loop_
_atom_type_symbol
_atom_type_description
_atom_type_scat_dispersion_real
_atom_type_scat_dispersion_imag
_atom_type_scat_source
C C 0.0033 0.0016 'International Tables Vol C Tables 4.2.6.8 and 6.1.1.4'
H H 0.0000 0.0000 'International Tables Vol C Tables 4.2.6.8 and 6.1.1.4'
Pd Pd -0.9988 1.0072 'International Tables Vol C Tables 4.2.6.8 and 6.1.1.4'
P P 0.1023 0.0942 'International Tables Vol C Tables 4.2.6.8 and 6.1.1.4'
Cl Cl 0.1484 0.1585 'International Tables Vol C Tables 4.2.6.8 and 6.1.1.4'
N N 0.0061 0.0033 'International Tables Vol C Tables 4.2.6.8 and 6.1.1.4'
O O 0.0106 0.0060 'International Tables Vol C Tables 4.2.6.8 and 6.1.1.4'

loop_
_geom_angle_atom_site_label_1
_geom_angle_atom_site_label_2
_geom_angle_atom_site_label_3
_geom_angle
_geom_angle_site_symmetry_3
N1 Pd1 P1 82.09(7) .
N1 Pd1 P2 176.26(7) .
P1 Pd1 P2 100.04(3) .
N1 Pd1 Cl1 89.86(7) .
P1 Pd1 Cl1 171.94(3) .
P2 Pd1 Cl1 88.01(3) .
C18 P1 C25 104.49(14) .
C18 P1 C19 105.13(13) .
C25 P1 C19 106.76(14) .
C18 P1 Pd1 102.34(10) .
C25 P1 Pd1 121.38(10) .
C19 P1 Pd1 114.91(10) .
C43 P2 C37 102.63(14) .
C43 P2 C31 108.64(14) .
C37 P2 C31 105.37(14) .
C43 P2 Pd1 112.21(10) .
C37 P2 Pd1 109.96(10) .
C31 P2 Pd1 116.87(10) .
C49 O1 C50 109.9(3) .
C13 N1 C1 116.5(2) .
C13 N1 Pd1 121.22(19) .
C1 N1 Pd1 122.07(18) .
C9 C1 C2 121.2(3) .
C9 C1 N1 119.1(3) .
C2 C1 N1 119.7(3) .
C6 C2 C1 118.2(3) .
C6 C2 C3 120.5(3) .
C1 C2 C3 121.4(3) .
C2 C3 C4 111.1(3) .
C2 C3 C5 112.2(3) .
C4 C3 C5 111.0(3) .
C7 C6 C2 121.4(3) .
C8 C7 C6 119.7(3) .
C7 C8 C9 121.3(3) .
C8 C9 C1 118.3(3) .
C8 C9 C10 120.6(3) .
C1 C9 C10 121.1(3) .
C11 C10 C9 110.4(3) .
C11 C10 C12 110.8(3) .
C9 C10 C12 113.6(3) .
N1 C13 C18 119.4(3) .
N1 C13 C14 124.6(3) .
C18 C13 C14 116.0(3) .
C15 C14 C13 120.9(3) .
C14 C15 C16 122.1(3) .
C17 C16 C15 118.3(3) .
C16 C17 C18 120.3(3) .
C17 C18 C13 122.5(3) .
C17 C18 P1 123.5(2) .
C13 C18 P1 113.9(2) .
C20 C19 C24 119.6(3) .
C20 C19 P1 118.3(2) .
C24 C19 P1 121.8(2) .
C21 C20 C19 119.9(3) .
C20 C21 C22 119.9(3) .
C23 C22 C21 120.5(3) .
C22 C23 C24 120.0(3) .
C23 C24 C19 120.0(3) .
C30 C25 C26 118.6(3) .
C30 C25 P1 117.3(2) .
C26 C25 P1 124.1(2) .
C27 C26 C25 120.5(3) .
C26 C27 C28 120.5(3) .
C29 C28 C27 119.6(3) .
C30 C29 C28 120.4(3) .
C29 C30 C25 120.4(3) .
C36 C31 C32 109.8(3) .
C36 C31 P2 117.4(2) .
C32 C31 P2 111.6(2) .
C33 C32 C31 111.1(3) .
C34 C33 C32 109.7(3) .
C33 C34 C35 111.7(3) .
C34 C35 C36 111.8(3) .
C35 C36 C31 110.7(3) .
C42 C37 C38 109.5(3) .
C42 C37 P2 112.9(2) .
C38 C37 P2 111.5(2) .
C39 C38 C37 110.4(3) .
C40 C39 C38 111.9(3) .
C41 C40 C39 110.6(3) .
C40 C41 C42 111.6(3) .
C41 C42 C37 110.7(3) .
C48 C43 C44 110.3(2) .
C48 C43 P2 115.8(2) .
C44 C43 P2 116.2(2) .
C45 C44 C43 109.3(2) .
C46 C45 C44 111.8(3) .
C45 C46 C47 111.8(3) .
C48 C47 C46 110.9(3) .
C47 C48 C43 109.3(2) .
O1 C49 C50 110.9(3) 2_656
O1 C50 C49 111.1(3) 2_656

loop_
_geom_bond_atom_site_label_1
_geom_bond_atom_site_label_2
_geom_bond_distance
_geom_bond_site_symmetry_2
Pd1 N1 2.079(2) .
Pd1 P1 2.2532(8) .
Pd1 P2 2.3131(8) .
Pd1 Cl1 2.3565(7) .
P1 C18 1.802(3) .
P1 C25 1.823(3) .
P1 C19 1.828(3) .
P2 C43 1.848(3) .
P2 C37 1.854(3) .
P2 C31 1.860(3) .
O1 C49 1.426(5) .
O1 C50 1.422(5) .
N1 C13 1.352(4) .
N1 C1 1.424(4) .
C1 C9 1.403(4) .
C1 C2 1.409(4) .
C2 C6 1.388(4) .
C2 C3 1.521(4) .
C3 C4 1.523(5) .
C3 C5 1.529(4) .
C6 C7 1.385(5) .
C7 C8 1.383(5) .
C8 C9 1.394(4) .
C9 C10 1.520(4) .
C10 C11 1.516(5) .
C10 C12 1.524(4) .
C13 C18 1.411(4) .
C13 C14 1.421(4) .
C14 C15 1.377(4) .
C15 C16 1.396(4) .
C16 C17 1.383(4) .
C17 C18 1.392(4) .
C19 C20 1.397(4) .
C19 C24 1.396(4) .
C20 C21 1.387(4) .
C21 C22 1.392(5) .
C22 C23 1.378(5) .
C23 C24 1.390(4) .
C25 C30 1.396(4) .
C25 C26 1.406(4) .
C26 C27 1.375(4) .
C27 C28 1.389(5) .
C28 C29 1.385(5) .
C29 C30 1.385(4) .
C31 C36 1.538(4) .
C31 C32 1.538(5) .
C32 C33 1.531(4) .
C33 C34 1.526(5) .
C34 C35 1.525(5) .
C35 C36 1.536(4) .
C37 C42 1.538(4) .
C37 C38 1.543(4) .
C38 C39 1.535(4) .
C39 C40 1.527(5) .
C40 C41 1.521(5) .
C41 C42 1.525(4) .
C43 C48 1.531(4) .
C43 C44 1.536(4) .
C44 C45 1.523(4) .
C45 C46 1.521(4) .
C46 C47 1.527(4) .
C47 C48 1.522(4) .
C49 C50 1.508(5) 2_656
C50 C49 1.508(5) 2_656
